data_2013437
loop_
_publ_author_name
'Zhang, Hong-Tao'
'Shao, Ting'
'Wang, Hua-Qin'
'You, Xiao-Zeng'

_publ_section_title
;A single-strand helical coordination polymer:
 <i>catena</i>-poly[[[triaquanickel(II)]-\m-2,2'-bipyridine-3,3'-dicarboxylato-\k^3^<i>N</i>,<i>N</i>':<i>O</i>]
 monohydrate]
;
_journal_issue 7
_journal_name_full 'Acta Crystallographica Section C'
_journal_page_first m259
_journal_page_last m261
_journal_paper_doi 10.1107/S0108270103010163
_journal_volume 59
_journal_year 2003
_chemical_formula_iupac '[Ni (C12 H6 N2 O4) (H2 O)3], H2O'
_chemical_formula_moiety 'C12 H12 N2 Ni O7, H2 O'
_chemical_formula_sum 'C12 H14 N2 Ni O8'
_chemical_formula_weight 372.96
_chemical_name_common
;
 nickel(II) 2,2'-bipryidine-3,3'-dicarboxylate tetrahydrate
;
_chemical_name_systematic
;
catena-Poly[[[triaquanickel(II)]-\m-2,2'-bipyridine-3,3'-
dicarboxylato-\k^3^N,N':O)] monohydrate]
;
_space_group_IT_number 14
_symmetry_cell_setting monoclinic
_symmetry_space_group_name_Hall '-P 2yn'
_symmetry_space_group_name_H-M 'P 1 21/n 1'
_atom_sites_solution_hydrogens geom
_atom_sites_solution_primary direct
_atom_sites_solution_secondary difmap
_audit_creation_method SHELXL-97
_cell_angle_alpha 90.00
_cell_angle_beta 96.71(3)
_cell_angle_gamma 90.00
_cell_formula_units_Z 4
_cell_length_a 9.931(2)
_cell_length_b 9.1780(18)
_cell_length_c 15.970(3)
_cell_measurement_reflns_used 25
_cell_measurement_temperature 298.4(2)
_cell_measurement_theta_max 14.49
_cell_measurement_theta_min 2.18
_cell_volume 1445.6(5)
_computing_cell_refinement 'CAD-4 Software'
_computing_data_collection 'CAD-4 Software (Enraf--Nonius, 1989)'
_computing_data_reduction 'XCAD4 (Harms & Wocadlo, 1995)'
_computing_molecular_graphics 'Bruker SHELXTL (Sheldrick, 2000)'
_computing_publication_material 'Bruker SHELXTL'
_computing_structure_refinement 'SHELXL97 (Sheldrick, 1997)'
_computing_structure_solution 'SHELXS97 (Sheldrick, 1997)'
_diffrn_ambient_temperature 298.4(2)
_diffrn_measured_fraction_theta_full 0.997
_diffrn_measured_fraction_theta_max 0.997
_diffrn_measurement_device_type 'Enraf--Nonius CAD-4'
_diffrn_measurement_method '\w scans'
_diffrn_radiation_monochromator graphite
_diffrn_radiation_source 'fine-focus sealed tube'
_diffrn_radiation_type MoK\a
_diffrn_radiation_wavelength 0.71073
_diffrn_reflns_av_R_equivalents 0.0467
_diffrn_reflns_av_sigmaI/netI 0.0568
_diffrn_reflns_limit_h_max 11
_diffrn_reflns_limit_h_min 0
_diffrn_reflns_limit_k_max 10
_diffrn_reflns_limit_k_min 0
_diffrn_reflns_limit_l_max 18
_diffrn_reflns_limit_l_min -18
_diffrn_reflns_number 2672
_diffrn_reflns_theta_full 24.96
_diffrn_reflns_theta_max 24.96
_diffrn_reflns_theta_min 2.30
_diffrn_standards_decay_% 1.0
_diffrn_standards_interval_count 200
_diffrn_standards_number 3
_exptl_absorpt_coefficient_mu 1.388
_exptl_absorpt_correction_T_max 0.870
_exptl_absorpt_correction_T_min 0.583
_exptl_absorpt_correction_type '\y scan'
_exptl_absorpt_process_details 'XCAD4 (Harms & Wocadlo, 1995)'
_exptl_crystal_colour blue
_exptl_crystal_density_diffrn 1.714
_exptl_crystal_density_method 'not measured'
_exptl_crystal_description rod
_exptl_crystal_F_000 768
_exptl_crystal_size_max 0.32
_exptl_crystal_size_mid 0.15
_exptl_crystal_size_min 0.10
_refine_diff_density_max 0.614
_refine_diff_density_min -0.367
_refine_ls_extinction_method none
_refine_ls_goodness_of_fit_ref 1.028
_refine_ls_hydrogen_treatment mixed
_refine_ls_matrix_type full
_refine_ls_number_parameters 240
_refine_ls_number_reflns 2518
_refine_ls_number_restraints 0
_refine_ls_restrained_S_all 1.028
_refine_ls_R_factor_all 0.0730
_refine_ls_R_factor_gt 0.0371
_refine_ls_shift/su_max 0.000
_refine_ls_shift/su_mean 0.000
_refine_ls_structure_factor_coef Fsqd
_refine_ls_weighting_details 'calc w=1/[\s^2^(Fo^2^)+(0.0201P)^2^+2.1522P] where P=(Fo^2^+2Fc^2^)/3'
_refine_ls_weighting_scheme calc
_refine_ls_wR_factor_gt 0.0782
_refine_ls_wR_factor_ref 0.0895
_reflns_number_gt 1795
_reflns_number_total 2518
_reflns_threshold_expression I>2\s(I)
_cod_data_source_file fr1420.cif
_cod_data_source_block I
_cod_original_sg_symbol_H-M 'P 21/n'
_cod_database_code 2013437
_cod_database_fobs_code 2013437

loop_
_symmetry_equiv_pos_as_xyz
'x, y, z'
'-x+1/2, y+1/2, -z+1/2'
'-x, -y, -z'
'x-1/2, -y-1/2, z-1/2'

loop_
_atom_site_label
_atom_site_fract_x
_atom_site_fract_y
_atom_site_fract_z
_atom_site_U_iso_or_equiv
_atom_site_adp_type
_atom_site_calc_flag
_atom_site_refinement_flags
_atom_site_occupancy
_atom_site_disorder_assembly
_atom_site_disorder_group
_atom_site_type_symbol
Ni1 0.46848(4) 0.67859(5) 0.74223(3) 0.02550(15) Uani d . 1 . . Ni
O1 0.9869(3) 0.7579(4) 0.7542(2) 0.0524(9) Uani d . 1 . . O
O2 1.1053(2) 0.5967(3) 0.8365(2) 0.0468(8) Uani d . 1 . . O
O3 0.9243(2) 0.3620(3) 0.71758(15) 0.0284(6) Uani d . 1 . . O
O4 1.0402(3) 0.4612(4) 0.6212(2) 0.0668(11) Uani d . 1 . . O
N1 0.6030(3) 0.6493(3) 0.65512(17) 0.0243(7) Uani d . 1 . . N
N2 0.6256(3) 0.5668(3) 0.81322(18) 0.0237(7) Uani d . 1 . . N
C1 0.5721(4) 0.6659(4) 0.5721(2) 0.0337(9) Uani d . 1 . . C
H1 0.4874 0.7030 0.5517 0.040 Uiso calc R 1 . . H
C2 0.6611(5) 0.6299(5) 0.5156(3) 0.0461(11) Uani d . 1 . . C
H2 0.6396 0.6473 0.4582 0.055 Uiso calc R 1 . . H
C3 0.7832(4) 0.5675(5) 0.5465(3) 0.0416(11) Uani d . 1 . . C
H3 0.8444 0.5407 0.5094 0.050 Uiso calc R 1 . . H
C4 0.8152(4) 0.5444(4) 0.6316(2) 0.0286(9) Uani d . 1 . . C
C5 0.7236(3) 0.5930(4) 0.6860(2) 0.0220(8) Uani d . 1 . . C
C6 0.7440(3) 0.5836(4) 0.7796(2) 0.0215(8) Uani d . 1 . . C
C7 0.8660(3) 0.5948(4) 0.8309(2) 0.0254(8) Uani d . 1 . . C
C8 0.8661(4) 0.5670(4) 0.9163(2) 0.0350(10) Uani d . 1 . . C
H8 0.9474 0.5692 0.9517 0.042 Uiso calc R 1 . . H
C9 0.7472(4) 0.5361(5) 0.9493(2) 0.0404(10) Uani d . 1 . . C
H9 0.7474 0.5117 1.0058 0.048 Uiso calc R 1 . . H
C10 0.6284(4) 0.5427(4) 0.8960(2) 0.0342(9) Uani d . 1 . . C
H10 0.5468 0.5298 0.9183 0.041 Uiso calc R 1 . . H
C11 0.9963(4) 0.6525(4) 0.8029(3) 0.0327(9) Uani d . 1 . . C
C12 0.9375(4) 0.4481(4) 0.6590(3) 0.0332(9) Uani d . 1 . . C
O1W 0.3435(3) 0.8071(4) 0.6634(2) 0.0513(9) Uani d . 1 . . O
H1WA 0.266(5) 0.794(5) 0.646(3) 0.044(14) Uiso d . 1 . . H
H1WB 0.363(5) 0.897(6) 0.663(3) 0.069(18) Uiso d . 1 . . H
O2W 0.3574(3) 0.4942(4) 0.6993(2) 0.0397(7) Uani d . 1 . . O
H2WA 0.276(5) 0.479(6) 0.708(3) 0.068(18) Uiso d . 1 . . H
H2WB 0.400(5) 0.423(6) 0.719(3) 0.063(18) Uiso d . 1 . . H
O3W 0.3568(3) 0.6930(4) 0.8421(2) 0.0400(8) Uani d . 1 . . O
H3WA 0.279(5) 0.676(6) 0.832(3) 0.062(17) Uiso d . 1 . . H
H3WB 0.373(6) 0.777(7) 0.862(4) 0.09(2) Uiso d . 1 . . H
O4W 0.0888(4) 0.7629(5) 0.5948(3) 0.0615(11) Uani d . 1 . . O
H4WA 0.049(6) 0.766(7) 0.642(4) 0.10(3) Uiso d . 1 . . H
H4WB 0.092(7) 0.680(8) 0.579(5) 0.12(3) Uiso d . 1 . . H

loop_
_atom_site_aniso_label
_atom_site_aniso_U_11
_atom_site_aniso_U_22
_atom_site_aniso_U_33
_atom_site_aniso_U_12
_atom_site_aniso_U_13
_atom_site_aniso_U_23
Ni1 0.0181(2) 0.0243(3) 0.0342(3) 0.0004(2) 0.00356(18) -0.0029(2)
O1 0.0380(17) 0.0426(18) 0.077(2) -0.0069(14) 0.0075(17) 0.0191(18)
O2 0.0209(14) 0.0366(17) 0.080(2) -0.0014(13) -0.0053(14) 0.0018(17)
O3 0.0282(13) 0.0266(15) 0.0321(14) 0.0053(11) 0.0110(11) 0.0055(12)
O4 0.060(2) 0.061(2) 0.090(3) 0.0338(18) 0.054(2) 0.041(2)
N1 0.0243(15) 0.0254(18) 0.0225(15) 0.0024(13) 0.0000(12) -0.0003(13)
N2 0.0218(15) 0.0241(17) 0.0260(17) 0.0006(13) 0.0059(13) 0.0016(13)
C1 0.037(2) 0.035(2) 0.027(2) 0.0047(19) -0.0024(17) 0.0041(19)
C2 0.062(3) 0.052(3) 0.024(2) 0.010(2) 0.005(2) 0.006(2)
C3 0.054(3) 0.043(3) 0.032(2) 0.014(2) 0.019(2) 0.003(2)
C4 0.033(2) 0.023(2) 0.031(2) 0.0040(16) 0.0106(17) 0.0073(17)
C5 0.0233(18) 0.0202(19) 0.0231(18) 0.0006(15) 0.0058(15) 0.0024(15)
C6 0.0212(17) 0.0166(17) 0.0271(19) 0.0010(14) 0.0038(15) -0.0011(15)
C7 0.0244(18) 0.0203(19) 0.031(2) 0.0027(15) -0.0003(16) 0.0009(16)
C8 0.029(2) 0.042(2) 0.031(2) 0.0013(18) -0.0075(17) -0.0011(19)
C9 0.048(3) 0.053(3) 0.021(2) 0.006(2) 0.0069(18) 0.006(2)
C10 0.034(2) 0.042(3) 0.029(2) -0.0019(19) 0.0114(17) 0.0010(19)
C11 0.026(2) 0.026(2) 0.046(2) -0.0057(17) 0.0054(18) -0.0051(19)
C12 0.036(2) 0.026(2) 0.040(2) 0.0078(18) 0.0169(19) -0.0004(19)
O1W 0.0316(18) 0.036(2) 0.080(3) -0.0014(16) -0.0180(16) 0.0047(19)
O2W 0.0295(17) 0.0335(18) 0.055(2) -0.0044(15) 0.0003(15) -0.0047(15)
O3W 0.0233(16) 0.0378(18) 0.061(2) -0.0074(14) 0.0152(14) -0.0147(17)
O4W 0.042(2) 0.057(3) 0.085(3) -0.0080(18) 0.003(2) 0.015(2)

loop_
_atom_type_symbol
_atom_type_description
_atom_type_scat_dispersion_real
_atom_type_scat_dispersion_imag
_atom_type_scat_source
C C 0.0033 0.0016 'International Tables Vol C Tables 4.2.6.8 and 6.1.1.4'
H H 0.0000 0.0000 'International Tables Vol C Tables 4.2.6.8 and 6.1.1.4'
N N 0.0061 0.0033 'International Tables Vol C Tables 4.2.6.8 and 6.1.1.4'
O O 0.0106 0.0060 'International Tables Vol C Tables 4.2.6.8 and 6.1.1.4'
Ni Ni 0.3393 1.1124 'International Tables Vol C Tables 4.2.6.8 and 6.1.1.4'

loop_
_geom_angle_atom_site_label_1
_geom_angle_atom_site_label_2
_geom_angle_atom_site_label_3
_geom_angle_site_symmetry_1
_geom_angle_site_symmetry_3
_geom_angle
_geom_angle_publ_flag
O1W Ni1 O3W . . 95.58(14) yes
O1W Ni1 O3 . 2_656 88.56(13) yes
O3W Ni1 O3 . 2_656 90.69(12) yes
O1W Ni1 N1 . . 93.15(13) yes
O3W Ni1 N1 . . 171.13(12) ?
O3 Ni1 N1 2_656 . 87.96(11) yes
O1W Ni1 N2 . . 169.32(13) ?
O3W Ni1 N2 . . 92.71(12) yes
O3 Ni1 N2 2_656 . 84.60(11) yes
N1 Ni1 N2 . . 78.44(11) yes
O1W Ni1 O2W . . 90.33(15) yes
O3W Ni1 O2W . . 89.70(14) yes
O3 Ni1 O2W 2_656 . 178.85(12) yes
N1 Ni1 O2W . . 91.82(12) yes
N2 Ni1 O2W . . 96.46(13) yes
C12 O3 Ni1 . 2_646 131.2(2) ?
C1 N1 C5 . . 120.0(3) ?
C1 N1 Ni1 . . 124.4(2) ?
C5 N1 Ni1 . . 115.0(2) ?
C10 N2 C6 . . 119.4(3) ?
C10 N2 Ni1 . . 123.1(2) ?
C6 N2 Ni1 . . 110.9(2) ?
N1 C1 C2 . . 122.2(4) ?
N1 C1 H1 . . 118.9 ?
C2 C1 H1 . . 118.9 ?
C1 C2 C3 . . 118.1(4) ?
C1 C2 H2 . . 121.0 ?
C3 C2 H2 . . 121.0 ?
C4 C3 C2 . . 120.6(4) ?
C4 C3 H3 . . 119.7 ?
C2 C3 H3 . . 119.7 ?
C3 C4 C5 . . 118.1(3) ?
C3 C4 C12 . . 117.2(3) ?
C5 C4 C12 . . 124.1(3) ?
N1 C5 C4 . . 120.7(3) ?
N1 C5 C6 . . 113.7(3) ?
C4 C5 C6 . . 125.6(3) ?
N2 C6 C7 . . 120.9(3) ?
N2 C6 C5 . . 112.4(3) ?
C7 C6 C5 . . 126.7(3) ?
C6 C7 C8 . . 117.8(3) ?
C6 C7 C11 . . 124.8(3) ?
C8 C7 C11 . . 116.9(3) ?
C9 C8 C7 . . 120.8(4) ?
C9 C8 H8 . . 119.6 ?
C7 C8 H8 . . 119.6 ?
C10 C9 C8 . . 117.9(4) ?
C10 C9 H9 . . 121.1 ?
C8 C9 H9 . . 121.1 ?
N2 C10 C9 . . 122.5(4) ?
N2 C10 H10 . . 118.8 ?
C9 C10 H10 . . 118.8 ?
O1 C11 O2 . . 125.7(4) ?
O1 C11 C7 . . 117.0(3) ?
O2 C11 C7 . . 117.0(4) ?
O3 C12 O4 . . 126.1(4) ?
O3 C12 C4 . . 115.7(3) ?
O4 C12 C4 . . 118.3(4) ?
Ni1 O1W H1WA . . 129(3) ?
Ni1 O1W H1WB . . 116(3) ?
H1WA O1W H1WB . . 111(5) ?
Ni1 O2W H2WA . . 124(4) ?
Ni1 O2W H2WB . . 107(4) ?
H2WA O2W H2WB . . 105(5) ?
Ni1 O3W H3WA . . 115(4) ?
Ni1 O3W H3WB . . 105(4) ?
H3WA O3W H3WB . . 113(5) ?
H4WA O4W H4WB . . 109(7) ?

loop_
_geom_bond_atom_site_label_1
_geom_bond_atom_site_label_2
_geom_bond_site_symmetry_2
_geom_bond_distance
_geom_bond_publ_flag
Ni1 O1W . 2.037(3) yes
Ni1 O3W . 2.051(3) yes
Ni1 O3 2_656 2.055(3) yes
Ni1 N1 . 2.056(3) yes
Ni1 N2 . 2.088(3) yes
Ni1 O2W . 2.092(3) yes
O1 C11 . 1.239(5) ?
O2 C11 . 1.259(4) ?
O3 C12 . 1.244(4) yes
O3 Ni1 2_646 2.055(2) ?
O4 C12 . 1.250(4) ?
N1 C1 . 1.334(5) ?
N1 C5 . 1.344(4) yes
N2 C10 . 1.338(5) ?
N2 C6 . 1.357(4) yes
C1 C2 . 1.375(6) ?
C1 H1 . 0.9300 ?
C2 C3 . 1.379(6) ?
C2 H2 . 0.9300 ?
C3 C4 . 1.377(5) ?
C3 H3 . 0.9300 ?
C4 C5 . 1.403(5) ?
C4 C12 . 1.524(5) yes
C5 C6 . 1.487(5) yes
C6 C7 . 1.385(5) ?
C7 C8 . 1.388(5) ?
C7 C11 . 1.513(5) ?
C8 C9 . 1.377(6) ?
C8 H8 . 0.9300 ?
C9 C10 . 1.373(5) ?
C9 H9 . 0.9300 ?
C10 H10 . 0.9300 ?
O1W H1WA . 0.80(4) ?
O1W H1WB . 0.85(6) ?
O2W H2WA . 0.85(5) ?
O2W H2WB . 0.83(5) ?
O3W H3WA . 0.78(5) ?
O3W H3WB . 0.84(6) ?
O4W H4WA . 0.89(7) ?
O4W H4WB . 0.81(7) ?

loop_
_geom_hbond_atom_site_label_D
_geom_hbond_atom_site_label_H
_geom_hbond_atom_site_label_A
_geom_hbond_site_symmetry_A
_geom_hbond_distance_DH
_geom_hbond_distance_HA
_geom_hbond_distance_DA
_geom_hbond_angle_DHA
_geom_hbond_publ_flag
O4W H4WB O4 1_455 0.81(7) 2.20(8) 2.850(5) 139(7) yes
O4W H4WA O1 1_455 0.89(7) 1.97(7) 2.846(6) 171(6) yes
O3W H3WB O4 2_656 0.84(6) 1.91(6) 2.704(5) 159(6) yes
O3W H3WA O2 1_455 0.78(5) 1.89(5) 2.641(4) 162(5) yes
O2W H2WA O4 1_455 0.85(5) 2.58(5) 3.263(5) 138(4) yes
O2W H2WB O1 2_646 0.83(5) 1.90(5) 2.716(5) 169(5) yes
O1W H1WA O4W . 0.80(4) 1.87(5) 2.668(5) 175(5) yes
O1W H1WB O2 2_656 0.85(6) 1.86(6) 2.707(5) 176(5) yes

loop_
_geom_torsion_atom_site_label_1
_geom_torsion_atom_site_label_2
_geom_torsion_atom_site_label_3
_geom_torsion_atom_site_label_4
_geom_torsion_site_symmetry_1
_geom_torsion
O1W Ni1 N1 C1 . -22.0(3)
O3 Ni1 N1 C1 2_656 -110.4(3)
N2 Ni1 N1 C1 . 164.7(3)
O2W Ni1 N1 C1 . 68.5(3)
O1W Ni1 N1 C5 . 166.2(3)
O3 Ni1 N1 C5 2_656 77.8(2)
N2 Ni1 N1 C5 . -7.1(2)
O2W Ni1 N1 C5 . -103.4(3)
O1W Ni1 N2 C10 . 135.5(7)
O3W Ni1 N2 C10 . -5.4(3)
O3 Ni1 N2 C10 2_656 85.1(3)
N1 Ni1 N2 C10 . 174.1(3)
O2W Ni1 N2 C10 . -95.4(3)
O1W Ni1 N2 C6 . -15.6(8)
O3W Ni1 N2 C6 . -156.5(2)
O3 Ni1 N2 C6 2_656 -66.1(2)
N1 Ni1 N2 C6 . 23.0(2)
O2W Ni1 N2 C6 . 113.5(2)
C5 N1 C1 C2 . -1.4(6)
Ni1 N1 C1 C2 . -172.8(3)
N1 C1 C2 C3 . 3.6(7)
C1 C2 C3 C4 . -1.1(7)
C2 C3 C4 C5 . -3.2(6)
C2 C3 C4 C12 . 168.0(4)
C1 N1 C5 C4 . -3.2(5)
Ni1 N1 C5 C4 . 168.9(3)
C1 N1 C5 C6 . 179.1(3)
Ni1 N1 C5 C6 . -8.8(4)
C3 C4 C5 N1 . 5.5(6)
C12 C4 C5 N1 . -165.1(3)
C3 C4 C5 C6 . -177.1(4)
C12 C4 C5 C6 . 12.4(6)
C10 N2 C6 C7 . -8.3(5)
Ni1 N2 C6 C7 . 144.0(3)
C10 N2 C6 C5 . 173.6(3)
Ni1 N2 C6 C5 . -34.1(3)
N1 C5 C6 N2 . 29.0(4)
C4 C5 C6 N2 . -148.6(4)
N1 C5 C6 C7 . -149.0(3)
C4 C5 C6 C7 . 33.5(6)
N2 C6 C7 C8 . 9.2(5)
C5 C6 C7 C8 . -173.0(4)
N2 C6 C7 C11 . -163.0(3)
C5 C6 C7 C11 . 14.8(6)
C6 C7 C8 C9 . -3.0(6)
C11 C7 C8 C9 . 169.9(4)
C7 C8 C9 C10 . -3.9(6)
C6 N2 C10 C9 . 0.9(6)
Ni1 N2 C10 C9 . -147.8(3)
C8 C9 C10 N2 . 5.1(6)
C6 C7 C11 O1 . 38.7(6)
C8 C7 C11 O1 . -133.5(4)
C6 C7 C11 O2 . -146.8(4)
C8 C7 C11 O2 . 40.9(5)
Ni1 O3 C12 O4 2_646 -17.2(7)
Ni1 O3 C12 C4 2_646 162.3(2)
C3 C4 C12 O3 . -139.6(4)
C5 C4 C12 O3 . 31.0(6)
C3 C4 C12 O4 . 39.9(6)
C5 C4 C12 O4 . -149.4(4)
